data_7111264
loop_
_publ_author_name
'Castro-Rodriguez, Ingrid'
'Olsen, Kristian'
'Gantzel, Peter'
'Meyer, Karsten'

_publ_section_title
;
 Uranium complexes supported by an aryloxide functionalised
 triazacyclononane macrocycle: synthesis and characterisation of a
 six-coordinate U(III) species and insights into its reactivity
;
_journal_coden_ASTM CHCOFS
_journal_issue 23
_journal_name_full
;
 Chemical Communications (Cambridge, United Kingdom) 
;
_journal_page_first 2764
_journal_page_last 2765
_journal_paper_doi 10.1039/b208473b
_journal_year 2002
_chemical_formula_sum 'C65 H99 N3 O4 U'
_chemical_formula_weight 1224.50
_space_group_IT_number 15
_symmetry_cell_setting monoclinic
_symmetry_space_group_name_Hall '-C 2yc'
_symmetry_space_group_name_H-M 'C 1 2/c 1'
_atom_sites_solution_hydrogens geom
_atom_sites_solution_primary direct
_atom_sites_solution_secondary difmap
_audit_creation_method SHELXL-97
_cell_angle_alpha 90.00
_cell_angle_beta 90.188(2)
_cell_angle_gamma 90.00
_cell_formula_units_Z 8
_cell_length_a 35.737(3)
_cell_length_b 15.0416(12)
_cell_length_c 26.266(2)
_cell_measurement_temperature 228(2)
_cell_volume 14119(2)
_computing_cell_refinement 'Bruker SMART'
_computing_data_collection 'Bruker SMART'
_computing_data_reduction 'Bruker SHELXTL'
_computing_molecular_graphics 'Bruker SHELXTL'
_computing_publication_material 'Bruker SHELXTL'
_computing_structure_refinement 'SHELXL-97 (Sheldrick, 1997)'
_computing_structure_solution 'SHELXS-97 (Sheldrick, 1990)'
_diffrn_ambient_temperature 228(2)
_diffrn_measured_fraction_theta_full 0.977
_diffrn_measured_fraction_theta_max 0.977
_diffrn_measurement_device_type 'CCD area detector'
_diffrn_measurement_method 'phi and omega scans'
_diffrn_radiation_monochromator graphite
_diffrn_radiation_source 'fine-focus sealed tube'
_diffrn_radiation_type MoK\a
_diffrn_radiation_wavelength 0.71073
_diffrn_reflns_av_R_equivalents 0.0730
_diffrn_reflns_av_sigmaI/netI 0.0869
_diffrn_reflns_limit_h_max 46
_diffrn_reflns_limit_h_min -46
_diffrn_reflns_limit_k_max 19
_diffrn_reflns_limit_k_min -19
_diffrn_reflns_limit_l_max 32
_diffrn_reflns_limit_l_min -33
_diffrn_reflns_number 58665
_diffrn_reflns_theta_full 27.57
_diffrn_reflns_theta_max 27.57
_diffrn_reflns_theta_min 1.14
_exptl_absorpt_coefficient_mu 2.340
_exptl_absorpt_correction_T_max 0.7997
_exptl_absorpt_correction_T_min 0.5923
_exptl_absorpt_correction_type 'SADABS (BrukerAXS SaintPlus Program Suite)'
_exptl_crystal_colour colorless
_exptl_crystal_density_diffrn 1.152
_exptl_crystal_density_method 'not measured'
_exptl_crystal_description recatangular
_exptl_crystal_F_000 5072
_exptl_crystal_size_max 0.25
_exptl_crystal_size_mid 0.25
_exptl_crystal_size_min 0.10
_refine_diff_density_max 1.918
_refine_diff_density_min -0.748
_refine_diff_density_rms 0.266
_refine_ls_extinction_method none
_refine_ls_goodness_of_fit_ref 1.017
_refine_ls_hydrogen_treatment mixed
_refine_ls_matrix_type full
_refine_ls_number_parameters 658
_refine_ls_number_reflns 15962
_refine_ls_number_restraints 0
_refine_ls_restrained_S_all 1.017
_refine_ls_R_factor_all 0.0672
_refine_ls_R_factor_gt 0.0422
_refine_ls_shift/su_max 0.514
_refine_ls_shift/su_mean 0.048
_refine_ls_structure_factor_coef Fsqd
_refine_ls_weighting_details
;
calc w=1/[\s^2^(Fo^2^)+(0.0721P)^2^+0.0000P] where 
P=(Fo^2^+2Fc^2^)/3
;
_refine_ls_weighting_scheme calc
_refine_ls_wR_factor_gt 0.1334
_refine_ls_wR_factor_ref 0.1380
_reflns_number_gt 10202
_reflns_number_total 15962
_reflns_threshold_expression >2sigma(I)
_cod_data_source_file b208473bsup1.cif
_cod_data_source_block aryloxide
_cod_depositor_comments
;
The following automatic conversions were performed:

'_symmetry_cell_setting' value 'Monoclinic' changed to 'monoclinic'
according to /home/saulius/struct/CIF-dictionaries/cif_core.dic
dictionary named 'cif_core.dic' version 2.4.2 from 2011-04-26.

Automatic conversion script
Id: cif_fix_values 1891 2012-01-12 08:04:46Z andrius 
;
_cod_original_sg_symbol_H-M C2/c
_cod_database_code 7111264

loop_
_symmetry_equiv_pos_as_xyz
'x, y, z'
'-x, y, -z+1/2'
'x+1/2, y+1/2, z'
'-x+1/2, y+1/2, -z+1/2'
'-x, -y, -z'
'x, -y, z-1/2'
'-x+1/2, -y+1/2, -z'
'x+1/2, -y+1/2, z-1/2'

loop_
_atom_site_label
_atom_site_type_symbol
_atom_site_fract_x
_atom_site_fract_y
_atom_site_fract_z
_atom_site_U_iso_or_equiv
_atom_site_adp_type
_atom_site_occupancy
_atom_site_symmetry_multiplicity
_atom_site_calc_flag
_atom_site_refinement_flags
U1 U 0.191570(6) 0.325121(13) 0.317885(7) 0.03071(8) Uani 1 1 d .
O4 O 0.18642(11) 0.2017(2) 0.35970(13) 0.0378(9) Uani 1 1 d .
C1D C 0.16165(17) 0.1548(4) 0.3881(2) 0.0373(13) Uani 1 1 d .
C2D C 0.12345(17) 0.1631(4) 0.3773(2) 0.0444(15) Uani 1 1 d .
H2DA H 0.1157 0.1972 0.3492 0.053 Uiso 1 1 calc R
C3D C 0.09692(18) 0.1220(4) 0.4072(2) 0.0501(16) Uani 1 1 d .
H3DA H 0.0715 0.1275 0.3986 0.060 Uiso 1 1 calc R
C4D C 0.10712(18) 0.0727(4) 0.4498(2) 0.0484(16) Uani 1 1 d .
C5D C 0.14452(17) 0.0622(4) 0.4589(2) 0.0420(14) Uani 1 1 d .
H5DA H 0.1517 0.0270 0.4868 0.050 Uiso 1 1 calc R
C6D C 0.17295(16) 0.1007(4) 0.4291(2) 0.0365(13) Uani 1 1 d .
C8D C 0.21448(16) 0.0837(4) 0.4412(2) 0.0374(13) Uani 1 1 d .
C9D C 0.23344(18) 0.1696(4) 0.4560(2) 0.0463(15) Uani 1 1 d .
H9DA H 0.2307 0.2124 0.4285 0.069 Uiso 1 1 calc R
H9DB H 0.2598 0.1587 0.4623 0.069 Uiso 1 1 calc R
H9DC H 0.2220 0.1931 0.4866 0.069 Uiso 1 1 calc R
C10 C 0.23281(17) 0.0418(4) 0.3941(2) 0.0464(15) Uani 1 1 d .
H10A H 0.2299 0.0813 0.3652 0.070 Uiso 1 1 calc R
H10B H 0.2209 -0.0147 0.3867 0.070 Uiso 1 1 calc R
H10C H 0.2592 0.0324 0.4007 0.070 Uiso 1 1 calc R
C11 C 0.21967(19) 0.0191(5) 0.4853(2) 0.0584(18) Uani 1 1 d .
H11A H 0.2083 0.0436 0.5157 0.088 Uiso 1 1 calc R
H11B H 0.2462 0.0096 0.4912 0.088 Uiso 1 1 calc R
H11C H 0.2078 -0.0371 0.4769 0.088 Uiso 1 1 calc R
C12 C 0.07756(19) 0.0333(5) 0.4856(3) 0.0606(19) Uani 1 1 d .
C13 C 0.0611(4) 0.1061(8) 0.5158(5) 0.193(8) Uani 1 1 d .
H13A H 0.0425 0.0822 0.5387 0.289 Uiso 1 1 calc R
H13B H 0.0495 0.1489 0.4931 0.289 Uiso 1 1 calc R
H13C H 0.0807 0.1352 0.5354 0.289 Uiso 1 1 calc R
C14 C 0.0494(3) -0.0190(10) 0.4558(4) 0.187(8) Uani 1 1 d .
H14A H 0.0308 -0.0432 0.4788 0.280 Uiso 1 1 calc R
H14B H 0.0618 -0.0671 0.4381 0.280 Uiso 1 1 calc R
H14C H 0.0372 0.0196 0.4312 0.280 Uiso 1 1 calc R
C15 C 0.0944(3) -0.0266(11) 0.5248(6) 0.225(10) Uani 1 1 d .
H15A H 0.0748 -0.0495 0.5467 0.338 Uiso 1 1 calc R
H15B H 0.1123 0.0064 0.5451 0.338 Uiso 1 1 calc R
H15C H 0.1069 -0.0757 0.5081 0.338 Uiso 1 1 calc R
N1 N 0.21473(12) 0.3949(3) 0.22904(16) 0.0360(11) Uani 1 1 d .
N2 N 0.21419(13) 0.4976(3) 0.32182(17) 0.0359(11) Uani 1 1 d .
N3 N 0.14500(13) 0.4447(3) 0.27469(16) 0.0359(11) Uani 1 1 d .
C1 C 0.23617(17) 0.4783(4) 0.2324(2) 0.0444(14) Uani 1 1 d .
H1A H 0.2216 0.5263 0.2167 0.053 Uiso 1 1 calc R
H1B H 0.2594 0.4719 0.2131 0.053 Uiso 1 1 calc R
C2 C 0.24557(17) 0.5038(4) 0.2872(2) 0.0440(15) Uani 1 1 d .
H2A H 0.2657 0.4649 0.2996 0.053 Uiso 1 1 calc R
H2B H 0.2550 0.5649 0.2876 0.053 Uiso 1 1 calc R
C3 C 0.18519(16) 0.5641(4) 0.3090(2) 0.0439(15) Uani 1 1 d .
H3A H 0.1911 0.5906 0.2758 0.053 Uiso 1 1 calc R
H3B H 0.1858 0.6117 0.3344 0.053 Uiso 1 1 calc R
C4 C 0.14613(17) 0.5252(4) 0.3068(2) 0.0445(14) Uani 1 1 d .
H4A H 0.1380 0.5102 0.3414 0.053 Uiso 1 1 calc R
H4B H 0.1288 0.5696 0.2931 0.053 Uiso 1 1 calc R
C5 C 0.15228(17) 0.4672(4) 0.2206(2) 0.0431(14) Uani 1 1 d .
H5A H 0.1606 0.5291 0.2186 0.052 Uiso 1 1 calc R
H5B H 0.1288 0.4622 0.2014 0.052 Uiso 1 1 calc R
C6 C 0.18099(16) 0.4091(4) 0.1963(2) 0.0430(15) Uani 1 1 d .
H6A H 0.1697 0.3513 0.1885 0.052 Uiso 1 1 calc R
H6B H 0.1888 0.4360 0.1641 0.052 Uiso 1 1 calc R
O1A O 0.25147(11) 0.2940(3) 0.30902(13) 0.0382(9) Uani 1 1 d .
C1A C 0.28208(16) 0.2955(4) 0.2785(2) 0.0360(13) Uani 1 1 d .
C2A C 0.27615(16) 0.3104(4) 0.2257(2) 0.0396(14) Uani 1 1 d .
C3A C 0.30564(16) 0.3166(4) 0.1928(2) 0.0420(15) Uani 1 1 d .
H3AA H 0.3008 0.3265 0.1581 0.050 Uiso 1 1 calc R
C4A C 0.34239(18) 0.3085(4) 0.2091(2) 0.0419(15) Uani 1 1 d .
C5A C 0.34780(17) 0.2926(4) 0.2619(2) 0.0405(14) Uani 1 1 d .
H5AA H 0.3725 0.2865 0.2740 0.049 Uiso 1 1 calc R
C6A C 0.31915(16) 0.2854(4) 0.2964(2) 0.0362(13) Uani 1 1 d .
C7A C 0.23729(17) 0.3215(4) 0.2060(2) 0.0423(14) Uani 1 1 d .
H7AA H 0.2238 0.2655 0.2113 0.051 Uiso 1 1 calc R
H7AB H 0.2386 0.3316 0.1692 0.051 Uiso 1 1 calc R
C8A C 0.37534(18) 0.3188(4) 0.1721(2) 0.0463(15) Uani 1 1 d .
C9A C 0.3752(3) 0.2449(6) 0.1341(3) 0.104(3) Uani 1 1 d .
H9AA H 0.3791 0.1888 0.1515 0.156 Uiso 1 1 calc R
H9AB H 0.3951 0.2543 0.1097 0.156 Uiso 1 1 calc R
H9AC H 0.3513 0.2437 0.1165 0.156 Uiso 1 1 calc R
C10A C 0.3693(3) 0.4014(6) 0.1391(5) 0.168(7) Uani 1 1 d .
H10D H 0.3901 0.4078 0.1157 0.253 Uiso 1 1 calc R
H10E H 0.3679 0.4536 0.1607 0.253 Uiso 1 1 calc R
H10F H 0.3462 0.3952 0.1200 0.253 Uiso 1 1 calc R
C11A C 0.4118(2) 0.3132(10) 0.1979(4) 0.169(7) Uani 1 1 d .
H11D H 0.4129 0.2590 0.2179 0.253 Uiso 1 1 calc R
H11E H 0.4149 0.3642 0.2202 0.253 Uiso 1 1 calc R
H11F H 0.4316 0.3127 0.1728 0.253 Uiso 1 1 calc R
C12A C 0.32813(16) 0.2652(4) 0.3521(2) 0.0381(13) Uani 1 1 d .
C13A C 0.31020(19) 0.1750(4) 0.3652(2) 0.0481(15) Uani 1 1 d .
H13D H 0.3204 0.1293 0.3432 0.072 Uiso 1 1 calc R
H13E H 0.2833 0.1786 0.3603 0.072 Uiso 1 1 calc R
H13F H 0.3156 0.1602 0.4004 0.072 Uiso 1 1 calc R
C14A C 0.31179(19) 0.3356(4) 0.3878(2) 0.0474(15) Uani 1 1 d .
H14D H 0.3228 0.3930 0.3801 0.071 Uiso 1 1 calc R
H14E H 0.3174 0.3198 0.4228 0.071 Uiso 1 1 calc R
H14F H 0.2849 0.3385 0.3831 0.071 Uiso 1 1 calc R
C15A C 0.36930(17) 0.2615(5) 0.3632(2) 0.0522(17) Uani 1 1 d .
H15D H 0.3809 0.2169 0.3418 0.078 Uiso 1 1 calc R
H15E H 0.3732 0.2463 0.3987 0.078 Uiso 1 1 calc R
H15F H 0.3804 0.3191 0.3563 0.078 Uiso 1 1 calc R
O1B O 0.17212(11) 0.3862(2) 0.38896(13) 0.0388(9) Uani 1 1 d .
C1B C 0.17220(16) 0.4552(4) 0.4220(2) 0.0374(13) Uani 1 1 d .
C2B C 0.19869(16) 0.5226(4) 0.4150(2) 0.0395(13) Uani 1 1 d .
C3B C 0.19894(17) 0.5963(4) 0.4463(2) 0.0434(14) Uani 1 1 d .
H3BA H 0.2170 0.6408 0.4410 0.052 Uiso 1 1 calc R
C4B C 0.17373(17) 0.6064(4) 0.4849(2) 0.0434(14) Uani 1 1 d .
C5B C 0.14849(18) 0.5385(4) 0.4911(2) 0.0448(15) Uani 1 1 d .
H5BA H 0.1312 0.5438 0.5179 0.054 Uiso 1 1 calc R
C6B C 0.14639(16) 0.4627(4) 0.4613(2) 0.0393(13) Uani 1 1 d .
C7B C 0.22831(16) 0.5112(4) 0.3747(2) 0.0390(13) Uani 1 1 d .
H7BA H 0.2444 0.5639 0.3750 0.047 Uiso 1 1 calc R
H7BB H 0.2439 0.4601 0.3839 0.047 Uiso 1 1 calc R
C8B C 0.1750(2) 0.6878(4) 0.5209(3) 0.0557(18) Uani 1 1 d .
C9B C 0.2079(4) 0.6772(6) 0.5559(4) 0.136(5) Uani 1 1 d .
H9BA H 0.2307 0.6741 0.5360 0.204 Uiso 1 1 calc R
H9BB H 0.2052 0.6231 0.5756 0.204 Uiso 1 1 calc R
H9BC H 0.2093 0.7278 0.5788 0.204 Uiso 1 1 calc R
C10B C 0.1396(4) 0.6934(9) 0.5554(6) 0.213(9) Uani 1 1 d .
H10G H 0.1415 0.7451 0.5773 0.320 Uiso 1 1 calc R
H10H H 0.1378 0.6401 0.5760 0.320 Uiso 1 1 calc R
H10I H 0.1174 0.6986 0.5341 0.320 Uiso 1 1 calc R
C11B C 0.1808(3) 0.7732(5) 0.4928(4) 0.120(4) Uani 1 1 d .
H11G H 0.2029 0.7684 0.4716 0.180 Uiso 1 1 calc R
H11H H 0.1841 0.8213 0.5171 0.180 Uiso 1 1 calc R
H11I H 0.1591 0.7853 0.4716 0.180 Uiso 1 1 calc R
C12B C 0.11894(18) 0.3873(4) 0.4740(2) 0.0476(15) Uani 1 1 d .
C13B C 0.1417(2) 0.3015(4) 0.4859(2) 0.0513(17) Uani 1 1 d .
H13G H 0.1573 0.2868 0.4569 0.077 Uiso 1 1 calc R
H13H H 0.1246 0.2528 0.4925 0.077 Uiso 1 1 calc R
H13I H 0.1573 0.3114 0.5156 0.077 Uiso 1 1 calc R
C14B C 0.09183(19) 0.3718(5) 0.4288(2) 0.0555(17) Uani 1 1 d .
H14G H 0.1061 0.3577 0.3985 0.083 Uiso 1 1 calc R
H14H H 0.0772 0.4252 0.4229 0.083 Uiso 1 1 calc R
H14I H 0.0752 0.3228 0.4367 0.083 Uiso 1 1 calc R
C15B C 0.0934(2) 0.4097(5) 0.5210(3) 0.068(2) Uani 1 1 d .
H15G H 0.0791 0.4632 0.5139 0.102 Uiso 1 1 calc R
H15H H 0.1089 0.4190 0.5508 0.102 Uiso 1 1 calc R
H15I H 0.0764 0.3606 0.5271 0.102 Uiso 1 1 calc R
O1C O 0.15363(11) 0.2580(3) 0.26496(13) 0.0401(9) Uani 1 1 d .
C1C C 0.12152(16) 0.2586(4) 0.2378(2) 0.0392(13) Uani 1 1 d .
C2C C 0.09815(16) 0.3318(4) 0.2429(2) 0.0401(13) Uani 1 1 d .
C3C C 0.06675(18) 0.3396(5) 0.2125(2) 0.0527(17) Uani 1 1 d .
H3CA H 0.0515 0.3902 0.2158 0.063 Uiso 1 1 calc R
C4C C 0.0570(2) 0.2750(5) 0.1773(3) 0.064(2) Uani 1 1 d .
C5C C 0.0790(2) 0.2005(5) 0.1765(3) 0.065(2) Uani 1 1 d .
H5CA H 0.0715 0.1536 0.1551 0.078 Uiso 1 1 calc R
C6C C 0.11160(19) 0.1890(4) 0.2050(2) 0.0478(16) Uani 1 1 d .
C7C C 0.10743(16) 0.4036(4) 0.2808(2) 0.0418(14) Uani 1 1 d .
H7CA H 0.0885 0.4505 0.2780 0.050 Uiso 1 1 calc R
H7CB H 0.1057 0.3785 0.3151 0.050 Uiso 1 1 calc R
C8C C 0.0230(2) 0.2879(7) 0.1416(4) 0.093(3) Uani 1 1 d .
C9C C 0.0183(3) 0.2170(9) 0.1031(4) 0.142(5) Uani 1 1 d .
H9CA H 0.0152 0.1602 0.1201 0.213 Uiso 1 1 calc R
H9CB H 0.0403 0.2148 0.0816 0.213 Uiso 1 1 calc R
H9CC H -0.0036 0.2294 0.0824 0.213 Uiso 1 1 calc R
C10C C -0.0087(3) 0.3013(16) 0.1676(5) 0.313(16) Uani 1 1 d .
H10J H -0.0142 0.2493 0.1881 0.470 Uiso 1 1 calc R
H10K H -0.0291 0.3118 0.1440 0.470 Uiso 1 1 calc R
H10L H -0.0057 0.3526 0.1897 0.470 Uiso 1 1 calc R
C11C C 0.0278(4) 0.3777(10) 0.1095(5) 0.170(6) Uani 1 1 d .
H11J H 0.0065 0.3852 0.0870 0.254 Uiso 1 1 calc R
H11K H 0.0506 0.3743 0.0895 0.254 Uiso 1 1 calc R
H11L H 0.0294 0.4279 0.1326 0.254 Uiso 1 1 calc R
C12C C 0.13502(19) 0.1023(4) 0.1985(2) 0.0503(16) Uani 1 1 d .
C13C C 0.1110(2) 0.0244(5) 0.1783(4) 0.103(3) Uani 1 1 d .
H13J H 0.1266 -0.0280 0.1746 0.154 Uiso 1 1 calc R
H13K H 0.1004 0.0403 0.1455 0.154 Uiso 1 1 calc R
H13L H 0.0910 0.0121 0.2021 0.154 Uiso 1 1 calc R
C14C C 0.1656(2) 0.1179(5) 0.1611(3) 0.084(3) Uani 1 1 d .
H14J H 0.1813 0.1662 0.1729 0.126 Uiso 1 1 calc R
H14K H 0.1548 0.1332 0.1283 0.126 Uiso 1 1 calc R
H14L H 0.1805 0.0643 0.1577 0.126 Uiso 1 1 calc R
C15C C 0.1540(3) 0.0700(5) 0.2476(3) 0.119(4) Uani 1 1 d .
H15J H 0.1695 0.1171 0.2614 0.179 Uiso 1 1 calc R
H15K H 0.1694 0.0186 0.2401 0.179 Uiso 1 1 calc R
H15L H 0.1350 0.0539 0.2723 0.179 Uiso 1 1 calc R

loop_
_atom_site_aniso_label
_atom_site_aniso_U_11
_atom_site_aniso_U_22
_atom_site_aniso_U_33
_atom_site_aniso_U_23
_atom_site_aniso_U_13
_atom_site_aniso_U_12
U1 0.03342(12) 0.03238(12) 0.02632(11) 0.00304(9) -0.00169(7) -0.00008(10)
O4 0.044(2) 0.037(2) 0.033(2) 0.0054(16) -0.0023(18) -0.0011(18)
C1D 0.050(4) 0.033(3) 0.029(3) 0.000(2) 0.000(3) -0.001(3)
C2D 0.044(4) 0.051(4) 0.037(3) 0.001(3) -0.002(3) 0.001(3)
C3D 0.045(4) 0.054(4) 0.052(4) -0.003(3) -0.004(3) -0.001(3)
C4D 0.047(4) 0.044(4) 0.055(4) 0.001(3) 0.008(3) -0.002(3)
C5D 0.048(4) 0.040(3) 0.038(3) 0.005(3) 0.002(3) -0.002(3)
C6D 0.045(3) 0.032(3) 0.032(3) -0.006(2) 0.000(3) 0.000(3)
C8D 0.038(3) 0.039(3) 0.035(3) 0.001(2) 0.000(2) -0.001(3)
C9D 0.047(4) 0.045(4) 0.047(3) -0.010(3) -0.003(3) -0.001(3)
C10 0.050(4) 0.038(4) 0.052(4) -0.007(3) 0.006(3) -0.001(3)
C11 0.055(4) 0.068(5) 0.052(4) 0.018(3) -0.003(3) 0.016(4)
C12 0.048(4) 0.070(5) 0.064(4) 0.006(4) 0.012(3) -0.013(4)
C13 0.243(15) 0.139(11) 0.197(13) -0.082(10) 0.181(12) -0.090(11)
C14 0.165(12) 0.258(17) 0.137(10) -0.074(11) 0.084(9) -0.153(12)
C15 0.097(9) 0.297(19) 0.283(18) 0.239(16) 0.092(10) 0.042(10)
N1 0.034(3) 0.045(3) 0.029(2) 0.005(2) -0.001(2) -0.001(2)
N2 0.035(3) 0.035(3) 0.038(3) 0.002(2) 0.001(2) -0.004(2)
N3 0.042(3) 0.034(3) 0.032(2) 0.0016(19) -0.004(2) 0.003(2)
C1 0.043(4) 0.050(4) 0.040(3) 0.012(3) 0.004(3) 0.002(3)
C2 0.047(4) 0.039(4) 0.045(3) 0.009(3) 0.001(3) -0.008(3)
C3 0.052(4) 0.034(3) 0.046(4) 0.002(3) -0.003(3) 0.003(3)
C4 0.052(4) 0.036(3) 0.046(3) 0.008(3) -0.009(3) 0.005(3)
C5 0.046(4) 0.047(4) 0.036(3) 0.011(3) -0.005(3) 0.008(3)
C6 0.044(4) 0.054(4) 0.030(3) 0.011(3) -0.006(3) 0.002(3)
O1A 0.036(2) 0.051(2) 0.0274(19) 0.0047(17) 0.0007(17) 0.0038(18)
C1A 0.041(3) 0.037(3) 0.030(3) 0.003(2) 0.003(2) 0.000(3)
C2A 0.036(3) 0.052(4) 0.031(3) 0.005(3) 0.000(2) 0.003(3)
C3A 0.047(4) 0.050(4) 0.028(3) 0.003(2) 0.004(3) 0.006(3)
C4A 0.049(4) 0.039(4) 0.038(3) 0.002(2) 0.010(3) -0.001(3)
C5A 0.037(3) 0.047(3) 0.038(3) 0.002(3) 0.000(3) 0.001(3)
C6A 0.037(3) 0.039(3) 0.033(3) 0.002(2) 0.001(2) -0.001(3)
C7A 0.043(3) 0.056(4) 0.028(3) 0.003(3) -0.002(2) 0.002(3)
C8A 0.045(4) 0.053(4) 0.040(3) 0.003(3) 0.013(3) -0.004(3)
C9A 0.111(8) 0.105(7) 0.096(6) -0.032(6) 0.070(6) -0.034(6)
C10A 0.185(12) 0.074(7) 0.247(14) 0.075(8) 0.172(11) 0.041(7)
C11A 0.049(6) 0.40(2) 0.056(5) -0.009(9) 0.019(4) -0.048(9)
C12A 0.040(3) 0.044(3) 0.030(3) 0.002(2) 0.002(2) 0.000(3)
C13A 0.065(4) 0.042(4) 0.037(3) 0.004(3) -0.003(3) 0.000(3)
C14A 0.056(4) 0.049(4) 0.037(3) -0.001(3) -0.007(3) 0.001(3)
C15A 0.046(4) 0.069(5) 0.041(4) 0.008(3) -0.005(3) 0.002(3)
O1B 0.049(2) 0.033(2) 0.035(2) -0.0038(17) 0.0037(18) -0.0014(18)
C1B 0.043(3) 0.035(3) 0.034(3) 0.000(2) -0.005(3) 0.001(3)
C2B 0.044(4) 0.038(3) 0.036(3) 0.000(3) -0.009(3) 0.003(3)
C3B 0.047(4) 0.037(3) 0.046(3) -0.002(3) -0.009(3) -0.003(3)
C4B 0.048(4) 0.041(4) 0.040(3) -0.007(3) -0.005(3) 0.004(3)
C5B 0.055(4) 0.041(4) 0.038(3) -0.004(3) 0.003(3) 0.006(3)
C6B 0.046(4) 0.040(3) 0.032(3) -0.003(2) -0.001(3) 0.002(3)
C7B 0.040(3) 0.036(3) 0.040(3) 0.001(2) -0.004(3) -0.006(3)
C8B 0.068(5) 0.046(4) 0.053(4) -0.016(3) 0.001(3) 0.003(3)
C9B 0.204(13) 0.114(9) 0.090(7) -0.060(6) -0.078(8) 0.055(8)
C10B 0.171(13) 0.185(13) 0.285(18) -0.196(14) 0.115(13) -0.085(11)
C11B 0.222(13) 0.047(5) 0.092(7) -0.019(5) 0.011(7) -0.002(7)
C12B 0.058(4) 0.048(4) 0.037(3) -0.005(3) 0.002(3) -0.002(3)
C13B 0.067(5) 0.046(4) 0.041(4) 0.001(3) 0.001(3) -0.005(3)
C14B 0.054(4) 0.056(4) 0.056(4) 0.000(3) -0.003(3) -0.009(3)
C15B 0.081(6) 0.070(5) 0.053(4) -0.008(4) 0.024(4) -0.012(4)
O1C 0.041(2) 0.042(2) 0.038(2) 0.0046(17) -0.0112(18) -0.0033(18)
C1C 0.040(3) 0.043(3) 0.034(3) 0.003(3) -0.006(3) -0.004(3)
C2C 0.036(3) 0.047(4) 0.036(3) 0.002(3) -0.003(2) 0.000(3)
C3C 0.040(4) 0.065(5) 0.053(4) -0.008(3) -0.011(3) 0.011(3)
C4C 0.050(4) 0.078(5) 0.064(5) -0.016(4) -0.021(4) 0.009(4)
C5C 0.062(5) 0.067(5) 0.066(5) -0.024(4) -0.025(4) 0.008(4)
C6C 0.053(4) 0.052(4) 0.038(3) -0.005(3) -0.009(3) 0.002(3)
C7C 0.037(3) 0.050(4) 0.039(3) -0.001(3) -0.007(3) 0.006(3)
C8C 0.058(6) 0.126(8) 0.093(7) -0.030(6) -0.035(5) 0.014(5)
C9C 0.128(10) 0.193(12) 0.105(8) -0.059(8) -0.073(7) 0.039(9)
C10C 0.045(7) 0.81(5) 0.089(9) -0.126(17) -0.032(6) 0.040(14)
C11C 0.190(14) 0.162(13) 0.156(12) 0.021(11) -0.095(11) 0.026(11)
C12C 0.057(4) 0.048(4) 0.045(4) -0.008(3) -0.013(3) 0.001(3)
C13C 0.087(7) 0.062(5) 0.159(9) -0.044(6) -0.031(6) 0.003(5)
C14C 0.078(6) 0.064(5) 0.111(7) 0.024(5) 0.033(5) 0.022(5)
C15C 0.242(13) 0.051(5) 0.065(5) -0.011(4) -0.040(7) 0.051(7)

loop_
_atom_type_symbol
_atom_type_description
_atom_type_scat_dispersion_real
_atom_type_scat_dispersion_imag
_atom_type_scat_source
C C 0.0033 0.0016 'International Tables Vol C Tables 4.2.6.8 and 6.1.1.4'
H H 0.0000 0.0000 'International Tables Vol C Tables 4.2.6.8 and 6.1.1.4'
N N 0.0061 0.0033 'International Tables Vol C Tables 4.2.6.8 and 6.1.1.4'
O O 0.0106 0.0060 'International Tables Vol C Tables 4.2.6.8 and 6.1.1.4'
U U -9.6767 9.6646 'International Tables Vol C Tables 4.2.6.8 and 6.1.1.4'

loop_
_geom_angle_atom_site_label_1
_geom_angle_atom_site_label_2
_geom_angle_atom_site_label_3
_geom_angle
O4 U1 O1C 82.72(14)
O4 U1 O1B 84.23(13)
O1C U1 O1B 122.45(14)
O4 U1 O1A 87.44(14)
O1C U1 O1A 115.80(14)
O1B U1 O1A 119.27(14)
O4 U1 N1 143.22(14)
O1C U1 N1 79.65(14)
O1B U1 N1 132.34(14)
O1A U1 N1 71.93(13)
O4 U1 N3 137.01(14)
O1C U1 N3 70.10(14)
O1B U1 N3 83.24(13)
O1A U1 N3 134.05(13)
N1 U1 N3 64.32(14)
O4 U1 N2 145.53(13)
O1C U1 N2 130.42(13)
O1B U1 N2 70.34(13)
O1A U1 N2 85.31(14)
N1 U1 N2 64.47(14)
N3 U1 N2 64.09(14)
C1D O4 U1 141.4(4)
O4 C1D C2D 118.7(5)
O4 C1D C6D 122.4(5)
C2D C1D C6D 118.9(5)
C3D C2D C1D 121.2(6)
C2D C3D C4D 121.2(6)
C5D C4D C3D 117.1(6)
C5D C4D C12 121.5(6)
C3D C4D C12 121.3(6)
C4D C5D C6D 124.2(6)
C1D C6D C5D 117.2(5)
C1D C6D C8D 121.9(5)
C5D C6D C8D 121.0(5)
C9D C8D C11 107.4(5)
C9D C8D C10 111.5(5)
C11 C8D C10 107.4(5)
C9D C8D C6D 110.1(5)
C11 C8D C6D 112.2(5)
C10 C8D C6D 108.4(5)
C13 C12 C15 103.8(10)
C13 C12 C14 113.7(9)
C15 C12 C14 108.2(10)
C13 C12 C4D 108.5(7)
C15 C12 C4D 112.3(6)
C14 C12 C4D 110.2(6)
C1 N1 C6 109.3(4)
C1 N1 C7A 111.8(4)
C6 N1 C7A 108.0(4)
C1 N1 U1 116.2(3)
C6 N1 U1 107.7(3)
C7A N1 U1 103.3(3)
C2 N2 C3 110.9(4)
C2 N2 C7B 108.4(4)
C3 N2 C7B 110.8(4)
C2 N2 U1 105.6(3)
C3 N2 U1 115.4(3)
C7B N2 U1 105.4(3)
C4 N3 C5 110.8(4)
C4 N3 C7C 107.6(4)
C5 N3 C7C 111.0(4)
C4 N3 U1 106.9(3)
C5 N3 U1 116.4(3)
C7C N3 U1 103.6(3)
N1 C1 C2 112.5(4)
N2 C2 C1 114.0(5)
N2 C3 C4 113.1(5)
N3 C4 C3 111.2(5)
N3 C5 C6 113.5(4)
N1 C6 C5 113.1(5)
C1A O1A U1 147.4(3)
O1A C1A C6A 123.9(5)
O1A C1A C2A 117.5(5)
C6A C1A C2A 118.6(5)
C3A C2A C1A 120.9(5)
C3A C2A C7A 119.6(5)
C1A C2A C7A 119.5(5)
C2A C3A C4A 122.0(5)
C3A C4A C5A 116.3(5)
C3A C4A C8A 121.5(5)
C5A C4A C8A 122.2(6)
C6A C5A C4A 123.9(6)
C5A C6A C1A 118.2(5)
C5A C6A C12A 119.5(5)
C1A C6A C12A 122.3(5)
C2A C7A N1 116.5(5)
C11A C8A C9A 105.5(8)
C11A C8A C10A 115.5(8)
C9A C8A C10A 103.0(8)
C11A C8A C4A 112.5(6)
C9A C8A C4A 110.3(5)
C10A C8A C4A 109.5(6)
C15A C12A C6A 113.3(5)
C15A C12A C14A 106.4(5)
C6A C12A C14A 111.7(5)
C15A C12A C13A 109.5(5)
C6A C12A C13A 107.7(5)
C14A C12A C13A 108.2(5)
C1B O1B U1 150.0(3)
O1B C1B C6B 122.6(5)
O1B C1B C2B 118.1(5)
C6B C1B C2B 119.3(5)
C3B C2B C1B 120.4(5)
C3B C2B C7B 120.4(5)
C1B C2B C7B 119.1(5)
C4B C3B C2B 121.9(6)
C3B C4B C5B 116.2(5)
C3B C4B C8B 121.6(6)
C5B C4B C8B 122.2(6)
C4B C5B C6B 125.4(6)
C5B C6B C1B 116.9(5)
C5B C6B C12B 121.2(5)
C1B C6B C12B 121.8(5)
N2 C7B C2B 115.7(5)
C11B C8B C9B 106.4(8)
C11B C8B C4B 112.5(6)
C9B C8B C4B 108.1(6)
C11B C8B C10B 110.7(9)
C9B C8B C10B 106.7(9)
C4B C8B C10B 112.1(6)
C6B C12B C14B 110.1(5)
C6B C12B C13B 108.8(5)
C14B C12B C13B 110.7(5)
C6B C12B C15B 112.6(5)
C14B C12B C15B 105.7(5)
C13B C12B C15B 108.9(5)
C1C O1C U1 149.1(4)
O1C C1C C2C 117.7(5)
O1C C1C C6C 122.2(6)
C2C C1C C6C 120.1(5)
C3C C2C C1C 119.9(6)
C3C C2C C7C 120.0(5)
C1C C2C C7C 120.1(5)
C2C C3C C4C 122.0(6)
C5C C4C C3C 116.2(6)
C5C C4C C8C 122.9(7)
C3C C4C C8C 120.9(7)
C4C C5C C6C 125.0(6)
C5C C6C C1C 116.5(6)
C5C C6C C12C 119.7(5)
C1C C6C C12C 123.8(5)
N3 C7C C2C 115.1(5)
C10C C8C C9C 111.3(11)
C10C C8C C4C 111.9(9)
C9C C8C C4C 114.3(8)
C10C C8C C11C 103.5(13)
C9C C8C C11C 105.1(10)
C4C C8C C11C 109.9(8)
C14C C12C C15C 106.4(7)
C14C C12C C13C 107.4(7)
C15C C12C C13C 107.0(7)
C14C C12C C6C 109.5(6)
C15C C12C C6C 114.2(5)
C13C C12C C6C 112.0(6)

loop_
_geom_bond_atom_site_label_1
_geom_bond_atom_site_label_2
_geom_bond_distance
U1 O4 2.165(4)
U1 O1C 2.185(4)
U1 O1B 2.195(3)
U1 O1A 2.204(4)
U1 N1 2.691(4)
U1 N3 2.698(4)
U1 N2 2.719(4)
O4 C1D 1.358(7)
C1D C2D 1.399(8)
C1D C6D 1.408(7)
C2D C3D 1.378(8)
C3D C4D 1.391(8)
C4D C5D 1.366(8)
C4D C12 1.536(9)
C5D C6D 1.409(8)
C6D C8D 1.538(8)
C8D C9D 1.509(8)
C8D C11 1.522(8)
C8D C10 1.538(8)
C12 C13 1.475(12)
C12 C15 1.492(12)
C12 C14 1.498(12)
N1 C1 1.473(7)
N1 C6 1.493(7)
N1 C7A 1.495(7)
N2 C2 1.449(7)
N2 C3 1.479(7)
N2 C7B 1.490(7)
N3 C4 1.477(7)
N3 C5 1.484(6)
N3 C7C 1.487(7)
C1 C2 1.527(8)
C3 C4 1.515(8)
C5 C6 1.493(8)
O1A C1A 1.359(6)
C1A C6A 1.412(8)
C1A C2A 1.420(7)
C2A C3A 1.367(8)
C2A C7A 1.489(8)
C3A C4A 1.386(8)
C4A C5A 1.420(8)
C4A C8A 1.537(8)
C5A C6A 1.373(8)
C6A C12A 1.528(7)
C8A C11A 1.469(11)
C8A C9A 1.494(10)
C8A C10A 1.530(11)
C12A C15A 1.500(8)
C12A C14A 1.531(8)
C12A C13A 1.540(8)
O1B C1B 1.353(6)
C1B C6B 1.391(8)
C1B C2B 1.399(8)
C2B C3B 1.381(8)
C2B C7B 1.510(8)
C3B C4B 1.367(8)
C4B C5B 1.373(8)
C4B C8B 1.547(8)
C5B C6B 1.385(8)
C6B C12B 1.537(8)
C8B C11B 1.497(11)
C8B C9B 1.501(12)
C8B C10B 1.559(13)
C12B C14B 1.547(8)
C12B C13B 1.557(9)
C12B C15B 1.574(8)
O1C C1C 1.349(6)
C1C C2C 1.389(8)
C1C C6C 1.402(8)
C2C C3C 1.380(8)
C2C C7C 1.505(8)
C3C C4C 1.384(9)
C4C C5C 1.368(9)
C4C C8C 1.544(10)
C5C C6C 1.394(9)
C6C C12C 1.559(9)
C8C C10C 1.342(14)
C8C C9C 1.478(13)
C8C C11C 1.601(16)
C12C C14C 1.491(9)
C12C C15C 1.533(9)
C12C C13C 1.545(9)
